data_4089202
loop_
_publ_author_name
'Zhang, Fanjun'
'Xu, Xin'
'Zhao, Yingjie'
'Jia, Jiong'
'Tung, Chen-Ho'
'Wang, Wenguang'

_publ_section_title
;
 Solvent Effects on Hydride Transfer from Cp*(P-P)FeH to BNA+ Cation
;
_journal_issue 7
_journal_name_full Organometallics
_journal_page_first 1238
_journal_paper_doi 10.1021/acs.organomet.6b00907
_journal_volume 36
_journal_year 2017
_chemical_formula_moiety 'C38 H44 Fe N3 P2, C24 H20 B'
_chemical_formula_sum 'C62 H64 B Fe N3 P2'
_chemical_formula_weight 979.76
_space_group_crystal_system monoclinic
_space_group_IT_number 4
_space_group_name_Hall 'P 2yb'
_space_group_name_H-M_alt 'P 1 21 1'
_atom_sites_solution_hydrogens geom
_atom_sites_solution_primary iterative
_audit_creation_date 2016-11-23
_audit_creation_method
;
Olex2 1.2-beta
(compiled 2016.02.19 svn.r3266 for OlexSys, GUI svn.r5155)
;
_cell_angle_alpha 90
_cell_angle_beta 114.450(15)
_cell_angle_gamma 90
_cell_formula_units_Z 4
_cell_length_a 13.941(3)
_cell_length_b 32.962(8)
_cell_length_c 14.906(4)
_cell_measurement_reflns_used 5204
_cell_measurement_temperature 173(2)
_cell_measurement_theta_max 22.277
_cell_measurement_theta_min 2.471
_cell_volume 6235(3)
_computing_molecular_graphics 'Olex2 (Dolomanov et al., 2009)'
_computing_publication_material 'Olex2 (Dolomanov et al., 2009)'
_computing_structure_refinement 'ShelXL (Sheldrick, 2015)'
_computing_structure_solution
;
Superflip (Palatinus & Chapuis, 2007;Palatinus & van der Lee, 2008;
Palatinus et al., 2012)
;
_diffrn_ambient_temperature 173(2)
_diffrn_measured_fraction_theta_full 0.916
_diffrn_measured_fraction_theta_max 0.936
_diffrn_measurement_device_type 'Bruker APEXII'
_diffrn_radiation_type MoK\a
_diffrn_radiation_wavelength 0.710
_diffrn_reflns_av_R_equivalents 0.0000
_diffrn_reflns_av_unetI/netI 0.2850
_diffrn_reflns_Laue_measured_fraction_full 0.916
_diffrn_reflns_Laue_measured_fraction_max 0.936
_diffrn_reflns_number 18969
_diffrn_reflns_point_group_measured_fraction_full 0.841
_diffrn_reflns_point_group_measured_fraction_max 0.860
_diffrn_reflns_theta_full 25.214
_diffrn_reflns_theta_max 24.999
_diffrn_reflns_theta_min 2.469
_exptl_absorpt_coefficient_mu 0.329
_exptl_absorpt_correction_T_max 0.7455
_exptl_absorpt_correction_T_min 0.6458
_exptl_absorpt_correction_type multi-scan
_exptl_absorpt_process_details
;
SADABS-2012/1 (Bruker,2012) was used for absorption correction.
wR2(int) was 0.1087 before and 0.0697 after correction.
The Ratio of minimum to maximum transmission is 0.8663.
The \l/2 correction factor is 0.0015.
;
_exptl_crystal_density_diffrn 1.044
_exptl_crystal_description block
_exptl_crystal_F_000 2072
_platon_squeeze_details
;
;
_refine_diff_density_max 0.633
_refine_diff_density_min -0.679
_refine_diff_density_rms 0.095
_refine_ls_abs_structure_details
;
 Flack x determined using 2167 quotients [(I+)-(I-)]/[(I+)+(I-)]
 (Parsons and Flack (2004), Acta Cryst. A60, s61).
;
_refine_ls_abs_structure_Flack 0.023(18)
_refine_ls_extinction_method none
_refine_ls_goodness_of_fit_ref 0.838
_refine_ls_hydrogen_treatment constr
_refine_ls_matrix_type full
_refine_ls_number_parameters 1259
_refine_ls_number_reflns 18969
_refine_ls_number_restraints 139
_refine_ls_restrained_S_all 0.839
_refine_ls_R_factor_all 0.1833
_refine_ls_R_factor_gt 0.0750
_refine_ls_shift/su_max 0.000
_refine_ls_shift/su_mean 0.000
_refine_ls_structure_factor_coef Fsqd
_refine_ls_weighting_details 'w=1/[\s^2^(Fo^2^)+(0.0867P)^2^] where P=(Fo^2^+2Fc^2^)/3'
_refine_ls_weighting_scheme calc
_refine_ls_wR_factor_gt 0.1562
_refine_ls_wR_factor_ref 0.2022
_reflns_Friedel_coverage 0.802
_reflns_Friedel_fraction_full 0.763
_reflns_Friedel_fraction_max 0.781
_reflns_number_gt 7756
_reflns_number_total 18969
_reflns_threshold_expression 'I > 2\s(I)'
_cod_data_source_file om6b00907_si_002.cif
_cod_data_source_block (1N2)BPh4
_cod_depositor_comments
;

2020-05-14
Z value and formula fixed to values more according to usual
chemical conventions.                 miguel
;
_cod_original_formula_sum 'C124 H128 B2 Fe2 N6 P4'
_cod_original_formula_weight 1959.52
_cod_original_formula_moiety '2(C38 H44 Fe N3 P2), 2(C24 H20 B)'
_cod_original_formula_units_Z 2
_cod_database_code 4089202
_shelxl_version_number 2013-4
_shelx_space_group_comment
;
The symmetry employed for this shelxl refinement is uniquely defined
by the following loop, which should always be used as a source of
symmetry information in preference to the above space-group names.
They are only intended as comments.
;
_olex2_refinement_description
;
1. Fixed Uiso
 At 1.2 times of:
  All C(H) groups
 At 1.5 times of:
  All C(H,H,H) groups
2. Uiso/Uaniso restraints and constraints
C1 \\sim C2 \\sim C3 \\sim C4 \\sim C5: within 1.7A with sigma of 0.004 and
sigma for terminal atoms of 0.008
C107 \\sim C108 \\sim C109 \\sim C110 \\sim C111 \\sim C112: within 1.7A with
sigma of 0.004 and sigma for terminal atoms of 0.008
C115 \\sim C116 \\sim C117 \\sim C118 \\sim C113 \\sim C114: within 1.7A with
sigma of 0.004 and sigma for terminal atoms of 0.008
C77 \\sim C82 \\sim C81 \\sim C80 \\sim C79 \\sim C78: within 1.7A with sigma
of 0.004 and sigma for terminal atoms of 0.008
3.a Aromatic/amide H refined with riding coordinates:
 C16(H16), C17(H17), C18(H18), C19(H19), C20(H20), C22(H22), C23(H23),
 C24(H24), C25(H25), C26(H26), C28(H28), C29(H29), C30(H30), C31(H31), C32(H32),
  C34(H34), C35(H35), C36(H36), C37(H37), C38(H38), C78(H78), C79(H79),
 C80(H80), C81(H81), C82(H82), C84(H84), C85(H85), C86(H86), C87(H87), C88(H88),
  C90(H90), C91(H91), C92(H92), C93(H93), C94(H94), C96(H96), C97(H97),
 C98(H98), C99(H99), C100(H100), C40(H40), C41(H41), C42(H42), C43(H43),
 C44(H44), C46(H46), C47(H47), C48(H48), C49(H49), C50(H50), C52(H52), C53(H53),
  C54(H54), C55(H55), C56(H56), C58(H58), C59(H59), C60(H60), C61(H61),
 C62(H62), C102(H102), C103(H103), C104(H104), C105(H105), C106(H106),
 C108(H108), C109(H109), C110(H110), C111(H111), C112(H112), C114(H114),
 C115(H115), C116(H116), C117(H117), C118(H118), C120(H120), C121(H121),
 C122(H122), C123(H123), C124(H124)
3.b Idealised Me refined as rotating group:
 C6(H6A,H6B,H6C), C7(H7A,H7B,H7C), C8(H8A,H8B,H8C), C9(H9A,H9B,H9C), C10(H10A,
 H10B,H10C), C12(H12A,H12B,H12C), C13(H13A,H13B,H13C), C14(H14A,H14B,H14C),
 C68(H68A,H68B,H68C), C69(H69A,H69B,H69C), C70(H70A,H70B,H70C), C71(H71A,H71B,
 H71C), C72(H72A,H72B,H72C), C74(H74A,H74B,H74C), C75(H75A,H75B,H75C), C76(H76A,
 H76B,H76C)
;
_olex2_submission_special_instructions 'No special instructions were received'

loop_
_space_group_symop_operation_xyz
'x, y, z'
'-x, y+1/2, -z'

loop_
_atom_site_label
_atom_site_type_symbol
_atom_site_fract_x
_atom_site_fract_y
_atom_site_fract_z
_atom_site_U_iso_or_equiv
_atom_site_adp_type
_atom_site_occupancy
_atom_site_site_symmetry_order
_atom_site_calc_flag
_atom_site_refinement_flags_posn
_atom_site_refinement_flags_adp
Fe1 Fe -0.87587(13) -0.46538(4) -0.55661(11) 0.0302(4) Uani 1 1 d . .
P1 P -0.7774(2) -0.46409(8) -0.3962(2) 0.0303(6) Uani 1 1 d . .
P2 P -0.9804(2) -0.46608(8) -0.4766(2) 0.0297(6) Uani 1 1 d . .
N1 N -0.8815(8) -0.4585(2) -0.3641(8) 0.042(3) Uani 1 1 d . .
N2 N -0.8811(7) -0.4098(3) -0.5594(7) 0.034(2) Uani 1 1 d . .
N3 N -0.8784(8) -0.3760(3) -0.5657(8) 0.047(3) Uani 1 1 d . .
C1 C -0.8792(10) -0.5227(3) -0.6290(9) 0.036(2) Uani 1 1 d . U
C2 C -0.7790(10) -0.5004(3) -0.6108(9) 0.037(2) Uani 1 1 d . U
C3 C -0.8088(9) -0.4639(3) -0.6605(8) 0.039(2) Uani 1 1 d . U
C4 C -0.9253(9) -0.4610(3) -0.7130(8) 0.037(2) Uani 1 1 d . U
C5 C -0.9640(9) -0.4972(3) -0.6870(8) 0.034(2) Uani 1 1 d . U
C6 C -0.8841(11) -0.5672(3) -0.6161(10) 0.052(4) Uani 1 1 d . .
H6A H -0.8374 -0.5745 -0.5500 0.078 Uiso 1 1 calc GR .
H6B H -0.8631 -0.5810 -0.6619 0.078 Uiso 1 1 calc GR .
H6C H -0.9548 -0.5748 -0.6282 0.078 Uiso 1 1 calc GR .
C7 C -0.6708(11) -0.5171(4) -0.5555(12) 0.064(4) Uani 1 1 d . .
H7A H -0.6206 -0.4953 -0.5371 0.096 Uiso 1 1 calc GR .
H7B H -0.6549 -0.5359 -0.5965 0.096 Uiso 1 1 calc GR .
H7C H -0.6673 -0.5307 -0.4973 0.096 Uiso 1 1 calc GR .
C8 C -0.7311(14) -0.4309(4) -0.6654(13) 0.072(5) Uani 1 1 d . .
H8A H -0.7310 -0.4082 -0.6251 0.108 Uiso 1 1 calc GR .
H8B H -0.7528 -0.4221 -0.7324 0.108 Uiso 1 1 calc GR .
H8C H -0.6614 -0.4422 -0.6419 0.108 Uiso 1 1 calc GR .
C9 C -0.9876(14) -0.4280(3) -0.7788(12) 0.066(5) Uani 1 1 d . .
H9A H -1.0501 -0.4233 -0.7681 0.098 Uiso 1 1 calc GR .
H9B H -1.0070 -0.4357 -0.8461 0.098 Uiso 1 1 calc GR .
H9C H -0.9461 -0.4036 -0.7647 0.098 Uiso 1 1 calc GR .
C10 C -1.0785(11) -0.5104(4) -0.7350(10) 0.052(4) Uani 1 1 d . .
H10A H -1.0930 -0.5285 -0.6917 0.078 Uiso 1 1 calc GR .
H10B H -1.0919 -0.5240 -0.7960 0.078 Uiso 1 1 calc GR .
H10C H -1.1232 -0.4869 -0.7477 0.078 Uiso 1 1 calc GR .
C11 C -0.8848(10) -0.4606(3) -0.2621(9) 0.038(3) Uani 1 1 d . .
C12 C -0.7764(11) -0.4450(4) -0.1827(10) 0.055(3) Uani 1 1 d . .
H12A H -0.7661 -0.4173 -0.1964 0.083 Uiso 1 1 calc GR .
H12B H -0.7204 -0.4614 -0.1847 0.083 Uiso 1 1 calc GR .
H12C H -0.7765 -0.4468 -0.1184 0.083 Uiso 1 1 calc GR .
C13 C -0.9752(11) -0.4360(3) -0.2613(9) 0.043(3) Uani 1 1 d . .
H13A H -0.9726 -0.4357 -0.1959 0.064 Uiso 1 1 calc GR .
H13B H -1.0406 -0.4478 -0.3059 0.064 Uiso 1 1 calc GR .
H13C H -0.9703 -0.4087 -0.2816 0.064 Uiso 1 1 calc GR .
C14 C -0.8972(12) -0.5048(3) -0.2359(12) 0.058(4) Uani 1 1 d . .
H14A H -0.8474 -0.5216 -0.2479 0.087 Uiso 1 1 calc GR .
H14B H -0.9674 -0.5140 -0.2759 0.087 Uiso 1 1 calc GR .
H14C H -0.8845 -0.5065 -0.1677 0.087 Uiso 1 1 calc GR .
C15 C -0.6935(9) -0.4193(3) -0.3609(8) 0.032(3) Uani 1 1 d . .
C16 C -0.6057(10) -0.4185(3) -0.3824(9) 0.036(3) Uani 1 1 d . .
H16 H -0.5836 -0.4421 -0.4025 0.043 Uiso 1 1 calc R .
C17 C -0.5496(11) -0.3820(3) -0.3738(10) 0.048(3) Uani 1 1 d . .
H17 H -0.4911 -0.3817 -0.3887 0.058 Uiso 1 1 calc R .
C18 C -0.5802(9) -0.3473(3) -0.3442(9) 0.034(3) Uani 1 1 d . .
H18 H -0.5428 -0.3234 -0.3390 0.041 Uiso 1 1 calc R .
C19 C -0.6668(11) -0.3474(3) -0.3216(10) 0.046(3) Uani 1 1 d . .
H19 H -0.6851 -0.3240 -0.2977 0.055 Uiso 1 1 calc R .
C20 C -0.7264(10) -0.3822(3) -0.3346(9) 0.035(3) Uani 1 1 d . .
H20 H -0.7887 -0.3813 -0.3259 0.042 Uiso 1 1 calc R .
C21 C -0.6901(8) -0.5055(3) -0.3244(8) 0.029(3) Uani 1 1 d . .
C22 C -0.5895(11) -0.4979(4) -0.2544(11) 0.052(4) Uani 1 1 d . .
H22 H -0.5640 -0.4715 -0.2401 0.062 Uiso 1 1 calc R .
C23 C -0.5270(13) -0.5310(4) -0.2058(14) 0.082(6) Uani 1 1 d . .
H23 H -0.4578 -0.5263 -0.1613 0.098 Uiso 1 1 calc R .
C24 C -0.5645(12) -0.5705(4) -0.2213(12) 0.060(4) Uani 1 1 d . .
H24 H -0.5239 -0.5917 -0.1833 0.072 Uiso 1 1 calc R .
C25 C -0.6609(13) -0.5774(3) -0.2928(12) 0.060(4) Uani 1 1 d . .
H25 H -0.6846 -0.6039 -0.3084 0.071 Uiso 1 1 calc R .
C26 C -0.7265(10) -0.5450(3) -0.3442(9) 0.036(3) Uani 1 1 d . .
H26 H -0.7942 -0.5501 -0.3915 0.043 Uiso 1 1 calc R .
C27 C -1.0743(9) -0.4236(3) -0.5109(9) 0.032(3) Uani 1 1 d . .
C28 C -1.0498(11) -0.3855(3) -0.4699(10) 0.041(3) Uani 1 1 d . .
H28 H -0.9862 -0.3808 -0.4161 0.049 Uiso 1 1 calc R .
C29 C -1.1221(12) -0.3537(3) -0.5103(11) 0.048(4) Uani 1 1 d . .
H29 H -1.1046 -0.3277 -0.4843 0.057 Uiso 1 1 calc R .
C30 C -1.2165(13) -0.3602(3) -0.5862(12) 0.054(4) Uani 1 1 d . .
H30 H -1.2639 -0.3388 -0.6097 0.065 Uiso 1 1 calc R .
C31 C -1.2438(11) -0.3973(3) -0.6288(10) 0.046(3) Uani 1 1 d . .
H31 H -1.3080 -0.4015 -0.6822 0.055 Uiso 1 1 calc R .
C32 C -1.1691(10) -0.4300(3) -0.5879(10) 0.040(3) Uani 1 1 d . .
H32 H -1.1862 -0.4559 -0.6146 0.048 Uiso 1 1 calc R .
C33 C -1.0578(10) -0.5092(3) -0.4683(10) 0.037(3) Uani 1 1 d . .
C34 C -1.1486(10) -0.5052(3) -0.4484(10) 0.044(3) Uani 1 1 d . .
H34 H -1.1728 -0.4796 -0.4415 0.053 Uiso 1 1 calc R .
C35 C -1.2015(11) -0.5400(3) -0.4392(11) 0.053(4) Uani 1 1 d . .
H35 H -1.2621 -0.5376 -0.4280 0.063 Uiso 1 1 calc R .
C36 C -1.1630(13) -0.5779(3) -0.4469(11) 0.059(4) Uani 1 1 d . .
H36 H -1.1952 -0.6011 -0.4366 0.070 Uiso 1 1 calc R .
C37 C -1.0782(11) -0.5815(3) -0.4696(10) 0.047(4) Uani 1 1 d . .
H37 H -1.0554 -0.6071 -0.4784 0.056 Uiso 1 1 calc R .
C38 C -1.0267(9) -0.5479(3) -0.4794(9) 0.034(3) Uani 1 1 d . .
H38 H -0.9685 -0.5511 -0.4941 0.041 Uiso 1 1 calc R .
Fe2 Fe -0.76185(14) -0.73273(4) 0.09597(13) 0.0378(4) Uani 1 1 d . .
P3 P -0.7490(3) -0.71601(7) -0.0426(3) 0.0358(8) Uani 1 1 d . .
P4 P -0.8621(3) -0.67867(8) 0.0320(2) 0.0347(7) Uani 1 1 d . .
N4 N -0.8345(7) -0.6755(2) -0.0709(7) 0.035(2) Uani 1 1 d . .
N5 N -0.8679(9) -0.7668(3) 0.0331(9) 0.048(3) Uani 1 1 d . .
N6 N -0.9377(10) -0.7894(3) -0.0087(10) 0.060(3) Uani 1 1 d . .
C63 C -0.6190(11) -0.7183(4) 0.2240(9) 0.048(3) Uani 1 1 d . .
C64 C -0.6090(13) -0.7562(3) 0.1817(12) 0.057(4) Uani 1 1 d . .
C65 C -0.6854(12) -0.7829(3) 0.1821(12) 0.056(4) Uani 1 1 d . .
C66 C -0.7441(13) -0.7634(4) 0.2271(12) 0.064(4) Uani 1 1 d . .
C67 C -0.7100(13) -0.7236(4) 0.2503(10) 0.062(4) Uani 1 1 d . .
C68 C -0.5408(12) -0.6845(4) 0.2636(13) 0.083(5) Uani 1 1 d . .
H68A H -0.5063 -0.6801 0.2205 0.125 Uiso 1 1 calc GR .
H68B H -0.4894 -0.6916 0.3280 0.125 Uiso 1 1 calc GR .
H68C H -0.5766 -0.6602 0.2677 0.125 Uiso 1 1 calc GR .
C69 C -0.5175(11) -0.7651(4) 0.1597(12) 0.057(4) Uani 1 1 d . .
H69A H -0.5339 -0.7875 0.1146 0.086 Uiso 1 1 calc GR .
H69B H -0.4581 -0.7720 0.2195 0.086 Uiso 1 1 calc GR .
H69C H -0.5008 -0.7417 0.1305 0.086 Uiso 1 1 calc GR .
C70 C -0.6916(12) -0.8266(4) 0.1553(12) 0.070(5) Uani 1 1 d . .
H70A H -0.7624 -0.8332 0.1104 0.106 Uiso 1 1 calc GR .
H70B H -0.6718 -0.8429 0.2137 0.106 Uiso 1 1 calc GR .
H70C H -0.6445 -0.8320 0.1245 0.106 Uiso 1 1 calc GR .
C71 C -0.8306(15) -0.7812(6) 0.2485(16) 0.108(7) Uani 1 1 d . .
H71A H -0.8458 -0.7635 0.2921 0.162 Uiso 1 1 calc GR .
H71B H -0.8093 -0.8072 0.2790 0.162 Uiso 1 1 calc GR .
H71C H -0.8925 -0.7842 0.1881 0.162 Uiso 1 1 calc GR .
C72 C -0.7501(14) -0.6914(6) 0.3020(12) 0.094(6) Uani 1 1 d . .
H72A H -0.7543 -0.6655 0.2712 0.141 Uiso 1 1 calc GR .
H72B H -0.7022 -0.6897 0.3703 0.141 Uiso 1 1 calc GR .
H72C H -0.8186 -0.6991 0.2968 0.141 Uiso 1 1 calc GR .
C73 C -0.8524(10) -0.6417(3) -0.1447(10) 0.041(3) Uani 1 1 d . .
C74 C -0.8425(14) -0.6578(4) -0.2374(13) 0.072(5) Uani 1 1 d . .
H74A H -0.7845 -0.6765 -0.2184 0.109 Uiso 1 1 calc GR .
H74B H -0.8303 -0.6355 -0.2729 0.109 Uiso 1 1 calc GR .
H74C H -0.9064 -0.6714 -0.2788 0.109 Uiso 1 1 calc GR .
C75 C -0.9642(10) -0.6258(3) -0.1747(10) 0.047(3) Uani 1 1 d . .
H75A H -1.0124 -0.6482 -0.1913 0.070 Uiso 1 1 calc GR .
H75B H -0.9826 -0.6083 -0.2308 0.070 Uiso 1 1 calc GR .
H75C H -0.9680 -0.6110 -0.1209 0.070 Uiso 1 1 calc GR .
C76 C -0.7799(13) -0.6072(3) -0.1045(12) 0.069(5) Uani 1 1 d . .
H76A H -0.7880 -0.5963 -0.0484 0.103 Uiso 1 1 calc GR .
H76B H -0.7957 -0.5865 -0.1541 0.103 Uiso 1 1 calc GR .
H76C H -0.7086 -0.6162 -0.0850 0.103 Uiso 1 1 calc GR .
C77 C -0.8040(13) -0.7556(3) -0.1363(11) 0.053(3) Uani 1 1 d . U
C78 C -0.7422(13) -0.7917(3) -0.1187(12) 0.062(3) Uani 1 1 d . U
H78 H -0.6758 -0.7926 -0.0667 0.075 Uiso 1 1 calc R .
C79 C -0.7807(14) -0.8254(4) -0.1787(13) 0.071(3) Uani 1 1 d . U
H79 H -0.7379 -0.8479 -0.1717 0.085 Uiso 1 1 calc R .
C80 C -0.8824(14) -0.8251(4) -0.2482(12) 0.069(3) Uani 1 1 d . U
H80 H -0.9086 -0.8483 -0.2858 0.082 Uiso 1 1 calc R .
C81 C -0.9509(14) -0.7905(3) -0.2661(12) 0.063(3) Uani 1 1 d . U
H81 H -1.0200 -0.7907 -0.3136 0.076 Uiso 1 1 calc R .
C82 C -0.9067(13) -0.7566(4) -0.2074(11) 0.056(3) Uani 1 1 d . U
H82 H -0.9482 -0.7336 -0.2165 0.067 Uiso 1 1 calc R .
C83 C -0.6282(11) -0.6989(3) -0.0520(11) 0.043(3) Uani 1 1 d . .
C84 C -0.5609(11) -0.6721(3) 0.0185(10) 0.048(3) Uani 1 1 d . .
H84 H -0.5787 -0.6630 0.0686 0.058 Uiso 1 1 calc R .
C85 C -0.4692(14) -0.6589(4) 0.0155(15) 0.077(5) Uani 1 1 d . .
H85 H -0.4268 -0.6404 0.0621 0.092 Uiso 1 1 calc R .
C86 C -0.4390(12) -0.6730(4) -0.0566(13) 0.063(4) Uani 1 1 d . .
H86 H -0.3755 -0.6649 -0.0575 0.076 Uiso 1 1 calc R .
C87 C -0.5056(16) -0.6995(5) -0.1274(16) 0.092(7) Uani 1 1 d . .
H87 H -0.4877 -0.7081 -0.1778 0.110 Uiso 1 1 calc R .
C88 C -0.5992(13) -0.7135(4) -0.1247(13) 0.067(5) Uani 1 1 d . .
H88 H -0.6413 -0.7322 -0.1708 0.080 Uiso 1 1 calc R .
C89 C -1.0012(10) -0.6909(3) -0.0022(9) 0.038(3) Uani 1 1 d . .
C90 C -1.0672(12) -0.7057(4) -0.0928(11) 0.053(4) Uani 1 1 d . .
H90 H -1.0469 -0.7048 -0.1448 0.063 Uiso 1 1 calc R .
C91 C -1.1650(11) -0.7220(4) -0.1070(11) 0.054(4) Uani 1 1 d . .
H91 H -1.2105 -0.7313 -0.1689 0.065 Uiso 1 1 calc R .
C92 C -1.1934(13) -0.7242(4) -0.0298(14) 0.061(4) Uani 1 1 d . .
H92 H -1.2562 -0.7369 -0.0386 0.074 Uiso 1 1 calc R .
C93 C -1.1359(14) -0.7093(4) 0.0538(14) 0.070(5) Uani 1 1 d . .
H93 H -1.1619 -0.7084 0.1020 0.085 Uiso 1 1 calc R .
C94 C -1.0318(13) -0.6936(3) 0.0770(14) 0.064(5) Uani 1 1 d . .
H94 H -0.9872 -0.6856 0.1406 0.077 Uiso 1 1 calc R .
C95 C -0.8465(11) -0.6293(3) 0.0876(10) 0.038(3) Uani 1 1 d . .
C96 C -0.7471(14) -0.6132(4) 0.1368(11) 0.060(4) Uani 1 1 d . .
H96 H -0.6895 -0.6290 0.1426 0.072 Uiso 1 1 calc R .
C97 C -0.7287(16) -0.5749(4) 0.1778(13) 0.076(5) Uani 1 1 d . .
H97 H -0.6602 -0.5653 0.2107 0.092 Uiso 1 1 calc R .
C98 C -0.8150(14) -0.5509(4) 0.1689(12) 0.058(4) Uani 1 1 d . .
H98 H -0.8047 -0.5249 0.1953 0.069 Uiso 1 1 calc R .
C99 C -0.9095(15) -0.5654(4) 0.1233(12) 0.059(4) Uani 1 1 d . .
H99 H -0.9662 -0.5494 0.1189 0.070 Uiso 1 1 calc R .
C100 C -0.9303(11) -0.6046(3) 0.0798(10) 0.041(3) Uani 1 1 d . .
H100 H -0.9993 -0.6136 0.0465 0.049 Uiso 1 1 calc R .
C39 C -1.2851(9) -0.4437(3) -0.0719(9) 0.036(3) Uani 1 1 d . .
C40 C -1.3817(11) -0.4267(3) -0.1235(10) 0.045(3) Uani 1 1 d . .
H40 H -1.4070 -0.4259 -0.1918 0.054 Uiso 1 1 calc R .
C41 C -1.4468(11) -0.4099(4) -0.0791(11) 0.054(4) Uani 1 1 d . .
H41 H -1.5113 -0.3979 -0.1173 0.064 Uiso 1 1 calc R .
C42 C -1.4100(15) -0.4121(4) 0.0230(14) 0.074(5) Uani 1 1 d . .
H42 H -1.4504 -0.4016 0.0540 0.089 Uiso 1 1 calc R .
C43 C -1.3174(12) -0.4291(4) 0.0763(11) 0.062(4) Uani 1 1 d . .
H43 H -1.2925 -0.4307 0.1445 0.075 Uiso 1 1 calc R .
C44 C -1.2582(12) -0.4445(3) 0.0280(10) 0.048(3) Uani 1 1 d . .
H44 H -1.1940 -0.4565 0.0672 0.057 Uiso 1 1 calc R .
C45 C -1.0905(11) -0.4494(3) -0.0631(9) 0.043(3) Uani 1 1 d . .
C46 C -1.0670(11) -0.4078(3) -0.0389(10) 0.047(3) Uani 1 1 d . .
H46 H -1.1225 -0.3897 -0.0525 0.056 Uiso 1 1 calc R .
C47 C -0.9646(10) -0.3931(4) 0.0044(9) 0.044(3) Uani 1 1 d . .
H47 H -0.9548 -0.3652 0.0141 0.052 Uiso 1 1 calc R .
C48 C -0.8754(12) -0.4179(4) 0.0342(9) 0.054(4) Uani 1 1 d . .
H48 H -0.8067 -0.4082 0.0645 0.065 Uiso 1 1 calc R .
C49 C -0.9018(10) -0.4606(4) 0.0128(9) 0.046(3) Uani 1 1 d . .
H49 H -0.8469 -0.4792 0.0304 0.056 Uiso 1 1 calc R .
C50 C -1.0024(10) -0.4749(3) -0.0316(9) 0.039(3) Uani 1 1 d . .
H50 H -1.0129 -0.5027 -0.0414 0.047 Uiso 1 1 calc R .
C51 C -1.2162(10) -0.5152(3) -0.1114(9) 0.040(3) Uani 1 1 d . .
C52 C -1.2464(11) -0.5362(3) -0.0469(11) 0.052(4) Uani 1 1 d . .
H52 H -1.2658 -0.5212 -0.0043 0.062 Uiso 1 1 calc R .
C53 C -1.2494(11) -0.5781(4) -0.0417(11) 0.057(4) Uani 1 1 d . .
H53 H -1.2681 -0.5902 0.0050 0.068 Uiso 1 1 calc R .
C54 C -1.2241(11) -0.6026(4) -0.1076(14) 0.064(5) Uani 1 1 d . .
H54 H -1.2276 -0.6308 -0.1069 0.077 Uiso 1 1 calc R .
C55 C -1.1947(10) -0.5825(4) -0.1711(12) 0.058(4) Uani 1 1 d . .
H55 H -1.1785 -0.5975 -0.2159 0.070 Uiso 1 1 calc R .
C56 C -1.1876(10) -0.5405(3) -0.1727(11) 0.051(4) Uani 1 1 d . .
H56 H -1.1631 -0.5286 -0.2157 0.062 Uiso 1 1 calc R .
C57 C -1.2613(11) -0.4526(3) -0.2398(10) 0.043(3) Uani 1 1 d . .
C58 C -1.3405(10) -0.4748(3) -0.3118(9) 0.041(3) Uani 1 1 d . .
H58 H -1.3654 -0.4978 -0.2923 0.049 Uiso 1 1 calc R .
C59 C -1.3845(11) -0.4648(4) -0.4109(10) 0.053(3) Uani 1 1 d . .
H59 H -1.4372 -0.4810 -0.4556 0.063 Uiso 1 1 calc R .
C60 C -1.3498(12) -0.4296(4) -0.4451(11) 0.060(4) Uani 1 1 d . .
H60 H -1.3807 -0.4215 -0.5107 0.072 Uiso 1 1 calc R .
C61 C -1.2659(13) -0.4081(4) -0.3734(13) 0.064(4) Uani 1 1 d . .
H61 H -1.2377 -0.3860 -0.3931 0.077 Uiso 1 1 calc R .
C62 C -1.2242(11) -0.4185(3) -0.2750(11) 0.051(4) Uani 1 1 d . .
H62 H -1.1702 -0.4027 -0.2302 0.061 Uiso 1 1 calc R .
B1 B -1.2141(11) -0.4650(4) -0.1196(10) 0.038(3) Uani 1 1 d . .
C101 C -0.1559(11) -0.6690(3) -0.6587(10) 0.044(3) Uani 1 1 d . .
C102 C -0.1234(11) -0.6523(3) -0.7281(10) 0.046(3) Uani 1 1 d . .
H102 H -0.0696 -0.6655 -0.7382 0.055 Uiso 1 1 calc R .
C103 C -0.1636(15) -0.6192(5) -0.7803(11) 0.067(5) Uani 1 1 d . .
H103 H -0.1337 -0.6090 -0.8210 0.081 Uiso 1 1 calc R .
C104 C -0.2470(15) -0.5997(4) -0.7760(11) 0.069(4) Uani 1 1 d . .
H104 H -0.2749 -0.5766 -0.8136 0.082 Uiso 1 1 calc R .
C105 C -0.2899(14) -0.6152(4) -0.7135(14) 0.078(5) Uani 1 1 d . .
H105 H -0.3479 -0.6028 -0.7097 0.093 Uiso 1 1 calc R .
C106 C -0.2456(11) -0.6493(4) -0.6572(11) 0.053(4) Uani 1 1 d . .
H106 H -0.2758 -0.6596 -0.6168 0.064 Uiso 1 1 calc R .
C107 C -0.1278(13) -0.7460(3) -0.6854(12) 0.053(2) Uani 1 1 d . U
C108 C -0.0555(13) -0.7761(3) -0.6837(12) 0.057(3) Uani 1 1 d . U
H108 H 0.0117 -0.7753 -0.6329 0.068 Uiso 1 1 calc R .
C109 C -0.0783(13) -0.8072(4) -0.7537(12) 0.061(3) Uani 1 1 d . U
H109 H -0.0281 -0.8265 -0.7500 0.074 Uiso 1 1 calc R .
C110 C -0.1791(13) -0.8079(4) -0.8288(12) 0.065(3) Uani 1 1 d . U
H110 H -0.1966 -0.8279 -0.8770 0.078 Uiso 1 1 calc R .
C111 C -0.2536(14) -0.7797(4) -0.8334(13) 0.066(3) Uani 1 1 d . U
H111 H -0.3208 -0.7800 -0.8842 0.079 Uiso 1 1 calc R .
C112 C -0.2236(14) -0.7504(4) -0.7576(12) 0.059(3) Uani 1 1 d . U
H112 H -0.2755 -0.7326 -0.7582 0.071 Uiso 1 1 calc R .
C113 C -0.1583(14) -0.7239(4) -0.5233(12) 0.070(3) Uani 1 1 d . U
C114 C -0.2094(14) -0.7599(5) -0.5267(13) 0.078(3) Uani 1 1 d . U
H114 H -0.2225 -0.7773 -0.5797 0.094 Uiso 1 1 calc R .
C115 C -0.2420(16) -0.7714(5) -0.4545(14) 0.086(3) Uani 1 1 d . U
H115 H -0.2635 -0.7979 -0.4517 0.103 Uiso 1 1 calc R .
C116 C -0.2422(15) -0.7431(5) -0.3870(13) 0.085(3) Uani 1 1 d . U
H116 H -0.2778 -0.7485 -0.3477 0.102 Uiso 1 1 calc R .
C117 C -0.1912(14) -0.7078(4) -0.3776(13) 0.076(3) Uani 1 1 d . U
H117 H -0.1853 -0.6895 -0.3280 0.091 Uiso 1 1 calc R .
C118 C -0.1482(14) -0.6993(4) -0.4429(12) 0.069(3) Uani 1 1 d . U
H118 H -0.1094 -0.6755 -0.4334 0.083 Uiso 1 1 calc R .
C119 C 0.0223(10) -0.7063(3) -0.5322(10) 0.040(3) Uani 1 1 d . .
C120 C 0.0784(15) -0.7363(4) -0.4657(12) 0.068(5) Uani 1 1 d . .
H120 H 0.0404 -0.7587 -0.4607 0.082 Uiso 1 1 calc R .
C121 C 0.1897(12) -0.7361(4) -0.4040(10) 0.055(4) Uani 1 1 d . .
H121 H 0.2212 -0.7572 -0.3603 0.066 Uiso 1 1 calc R .
C122 C 0.2482(12) -0.7034(4) -0.4119(11) 0.055(4) Uani 1 1 d . .
H122 H 0.3211 -0.7034 -0.3770 0.066 Uiso 1 1 calc R .
C123 C 0.1973(14) -0.6700(4) -0.4731(12) 0.063(4) Uani 1 1 d . .
H123 H 0.2350 -0.6469 -0.4745 0.076 Uiso 1 1 calc R .
C124 C 0.0895(13) -0.6727(3) -0.5309(10) 0.054(4) Uani 1 1 d . .
H124 H 0.0579 -0.6509 -0.5725 0.065 Uiso 1 1 calc R .
B2 B -0.1017(14) -0.7110(4) -0.5948(12) 0.046(4) Uani 1 1 d . .

loop_
_atom_site_aniso_label
_atom_site_aniso_U_11
_atom_site_aniso_U_22
_atom_site_aniso_U_33
_atom_site_aniso_U_23
_atom_site_aniso_U_13
_atom_site_aniso_U_12
Fe1 0.0357(10) 0.0280(7) 0.0286(9) -0.0018(7) 0.0150(8) 0.0002(7)
P1 0.0361(18) 0.0289(12) 0.0287(16) -0.0003(14) 0.0161(14) 0.0003(14)
P2 0.0366(18) 0.0247(11) 0.0313(16) -0.0018(14) 0.0174(14) -0.0016(14)
N1 0.061(7) 0.033(5) 0.052(7) -0.011(5) 0.043(6) -0.009(5)
N2 0.021(6) 0.046(6) 0.040(6) -0.002(5) 0.016(5) 0.001(4)
N3 0.051(8) 0.037(5) 0.057(8) 0.009(5) 0.025(6) -0.001(5)
C1 0.043(5) 0.042(4) 0.022(4) -0.005(4) 0.012(4) -0.003(4)
C2 0.044(5) 0.046(4) 0.024(4) -0.009(4) 0.016(4) -0.001(4)
C3 0.045(5) 0.048(4) 0.026(4) -0.009(4) 0.016(4) -0.008(4)
C4 0.040(4) 0.045(4) 0.025(4) -0.007(4) 0.012(4) -0.008(4)
C5 0.036(5) 0.042(4) 0.021(4) -0.005(3) 0.009(4) -0.005(4)
C6 0.070(11) 0.039(6) 0.047(9) -0.010(6) 0.025(8) 0.014(6)
C7 0.053(10) 0.084(9) 0.063(11) -0.010(8) 0.033(9) 0.018(8)
C8 0.098(14) 0.085(10) 0.074(12) -0.007(8) 0.076(12) -0.018(9)
C9 0.107(14) 0.044(7) 0.060(11) -0.006(7) 0.049(10) -0.010(7)
C10 0.066(11) 0.054(7) 0.032(8) -0.016(6) 0.016(7) -0.022(7)
C11 0.049(8) 0.046(6) 0.029(7) -0.001(6) 0.024(6) -0.003(6)
C12 0.046(9) 0.085(8) 0.032(8) -0.008(7) 0.014(7) -0.009(7)
C13 0.053(9) 0.063(7) 0.017(6) 0.014(6) 0.020(6) 0.023(6)
C14 0.080(12) 0.043(7) 0.069(11) 0.018(7) 0.048(10) 0.009(7)
C15 0.038(8) 0.028(5) 0.023(7) -0.003(5) 0.008(6) 0.001(5)
C16 0.042(8) 0.030(5) 0.038(8) -0.001(5) 0.018(6) 0.005(5)
C17 0.046(9) 0.055(7) 0.048(9) -0.020(6) 0.025(7) -0.024(6)
C18 0.023(7) 0.031(5) 0.042(8) -0.001(5) 0.006(6) -0.008(5)
C19 0.051(10) 0.030(6) 0.043(9) -0.009(5) 0.006(7) 0.007(6)
C20 0.040(8) 0.037(6) 0.038(8) -0.003(5) 0.025(7) 0.005(5)
C21 0.014(7) 0.052(6) 0.018(6) 0.005(5) 0.005(5) 0.004(5)
C22 0.043(9) 0.047(7) 0.052(10) 0.008(6) 0.007(8) -0.005(6)
C23 0.053(11) 0.063(9) 0.110(16) 0.049(9) 0.014(10) 0.014(8)
C24 0.044(10) 0.064(9) 0.055(10) 0.019(7) 0.003(8) 0.011(7)
C25 0.079(13) 0.037(7) 0.069(12) 0.024(7) 0.038(10) 0.019(7)
C26 0.040(8) 0.030(5) 0.035(8) 0.006(5) 0.013(6) 0.011(5)
C27 0.015(7) 0.037(6) 0.039(8) 0.009(5) 0.006(6) -0.008(5)
C28 0.053(9) 0.043(6) 0.030(7) -0.003(5) 0.020(7) -0.011(6)
C29 0.056(10) 0.030(6) 0.060(11) 0.006(6) 0.027(9) 0.015(6)
C30 0.072(12) 0.036(6) 0.065(11) 0.019(7) 0.040(10) 0.026(7)
C31 0.039(8) 0.056(7) 0.037(8) 0.003(6) 0.010(7) 0.007(6)
C32 0.043(9) 0.041(6) 0.046(8) 0.002(6) 0.029(7) 0.006(6)
C33 0.040(8) 0.033(6) 0.047(9) -0.009(5) 0.026(7) -0.004(5)
C34 0.049(9) 0.036(6) 0.060(10) -0.009(6) 0.034(8) -0.007(6)
C35 0.051(10) 0.040(6) 0.073(11) -0.006(6) 0.033(9) 0.000(6)
C36 0.089(12) 0.035(6) 0.072(12) -0.010(6) 0.053(10) -0.019(7)
C37 0.061(10) 0.029(6) 0.059(10) -0.013(6) 0.033(8) 0.001(6)
C38 0.018(7) 0.039(6) 0.045(8) -0.002(5) 0.013(6) 0.003(5)
Fe2 0.0411(12) 0.0362(8) 0.0376(11) 0.0028(8) 0.0179(9) -0.0035(8)
P3 0.040(2) 0.0276(13) 0.043(2) 0.0005(13) 0.0214(17) 0.0008(13)
P4 0.034(2) 0.0362(14) 0.038(2) -0.0018(13) 0.0192(16) -0.0020(13)
N4 0.025(6) 0.036(4) 0.046(7) 0.000(4) 0.018(5) -0.001(4)
N5 0.054(8) 0.043(6) 0.044(7) 0.005(5) 0.017(6) 0.007(5)
N6 0.062(9) 0.047(6) 0.069(10) -0.001(6) 0.027(8) -0.009(6)
C63 0.049(9) 0.058(7) 0.020(7) 0.007(6) -0.003(6) -0.004(6)
C64 0.074(12) 0.039(7) 0.063(11) 0.008(6) 0.031(9) -0.002(7)
C65 0.052(10) 0.044(7) 0.073(12) 0.015(7) 0.026(9) 0.004(6)
C66 0.061(11) 0.071(9) 0.056(11) 0.019(8) 0.021(9) -0.023(8)
C67 0.088(13) 0.071(9) 0.020(7) 0.005(6) 0.015(8) 0.010(8)
C68 0.059(12) 0.071(9) 0.074(13) -0.012(9) -0.018(9) -0.015(8)
C69 0.029(8) 0.057(7) 0.080(12) 0.025(7) 0.017(8) 0.000(6)
C70 0.048(10) 0.060(8) 0.078(13) 0.022(8) 0.000(9) -0.006(7)
C71 0.076(14) 0.144(15) 0.088(16) 0.067(13) 0.017(11) -0.023(11)
C72 0.072(13) 0.171(17) 0.037(10) -0.020(11) 0.021(9) 0.020(12)
C73 0.046(9) 0.032(6) 0.057(9) 0.011(6) 0.035(8) 0.005(5)
C74 0.098(14) 0.052(7) 0.106(15) 0.017(8) 0.081(13) 0.011(8)
C75 0.038(9) 0.057(7) 0.041(8) 0.020(6) 0.011(7) 0.017(6)
C76 0.101(13) 0.045(7) 0.072(12) 0.033(7) 0.048(11) 0.005(7)
C77 0.079(6) 0.036(4) 0.053(6) -0.007(4) 0.038(5) -0.007(4)
C78 0.086(6) 0.039(4) 0.060(6) -0.006(4) 0.029(5) -0.004(4)
C79 0.093(7) 0.044(4) 0.065(6) -0.009(4) 0.022(5) -0.007(5)
C80 0.095(7) 0.046(4) 0.062(6) -0.005(4) 0.029(5) -0.016(5)
C81 0.087(6) 0.049(4) 0.058(6) -0.004(4) 0.035(5) -0.016(4)
C82 0.083(6) 0.045(4) 0.052(6) -0.009(4) 0.040(5) -0.009(4)
C83 0.047(9) 0.033(5) 0.061(10) 0.005(6) 0.034(8) -0.002(6)
C84 0.045(9) 0.048(7) 0.048(9) 0.007(6) 0.016(7) 0.009(7)
C85 0.087(14) 0.048(7) 0.115(17) -0.004(8) 0.063(13) -0.007(8)
C86 0.051(10) 0.063(8) 0.094(13) -0.008(9) 0.048(10) -0.010(7)
C87 0.098(16) 0.088(10) 0.14(2) -0.026(11) 0.103(16) -0.027(10)
C88 0.079(12) 0.052(7) 0.097(14) -0.017(8) 0.064(11) -0.003(7)
C89 0.042(8) 0.039(6) 0.035(8) 0.001(5) 0.020(7) -0.001(5)
C90 0.058(11) 0.062(8) 0.045(10) 0.000(7) 0.028(8) 0.011(7)
C91 0.045(9) 0.071(9) 0.048(9) -0.008(7) 0.021(8) -0.019(7)
C92 0.064(11) 0.045(7) 0.087(14) -0.002(8) 0.043(11) 0.004(7)
C93 0.090(14) 0.076(9) 0.079(14) -0.021(9) 0.068(12) -0.028(9)
C94 0.075(12) 0.059(8) 0.096(13) 0.008(8) 0.073(11) 0.007(7)
C95 0.045(9) 0.039(6) 0.042(8) 0.012(6) 0.027(7) 0.017(6)
C96 0.078(12) 0.049(7) 0.058(10) -0.013(7) 0.033(9) -0.007(7)
C97 0.119(16) 0.056(8) 0.064(12) -0.007(8) 0.048(11) -0.016(9)
C98 0.079(13) 0.037(6) 0.075(12) 0.001(7) 0.049(10) -0.002(8)
C99 0.094(14) 0.047(7) 0.062(11) -0.005(7) 0.059(10) 0.000(8)
C100 0.045(8) 0.038(6) 0.046(8) -0.004(5) 0.026(7) -0.003(5)
C39 0.026(8) 0.034(5) 0.043(8) 0.003(5) 0.009(6) 0.004(5)
C40 0.057(10) 0.046(6) 0.041(8) -0.008(6) 0.028(8) -0.006(6)
C41 0.048(9) 0.061(7) 0.053(10) -0.008(7) 0.021(8) 0.010(7)
C42 0.093(14) 0.077(9) 0.085(13) -0.052(10) 0.070(12) -0.041(10)
C43 0.037(10) 0.091(10) 0.041(9) 0.004(8) -0.002(7) 0.020(8)
C44 0.058(10) 0.061(7) 0.026(8) -0.001(6) 0.019(7) 0.012(6)
C45 0.063(10) 0.048(6) 0.019(7) -0.003(5) 0.019(7) -0.006(6)
C46 0.040(9) 0.044(6) 0.052(9) -0.002(6) 0.015(7) 0.002(6)
C47 0.029(8) 0.059(7) 0.031(8) 0.002(6) 0.001(6) -0.010(6)
C48 0.051(9) 0.084(9) 0.022(7) 0.023(7) 0.011(7) 0.016(8)
C49 0.036(8) 0.065(8) 0.025(7) 0.007(7) 0.000(6) 0.003(7)
C50 0.035(8) 0.053(7) 0.025(7) 0.002(5) 0.009(6) -0.002(6)
C51 0.037(8) 0.049(6) 0.037(8) -0.005(6) 0.019(7) -0.004(6)
C52 0.062(10) 0.035(6) 0.067(11) 0.003(6) 0.035(9) -0.008(6)
C53 0.042(9) 0.065(8) 0.042(9) 0.017(7) -0.005(7) -0.007(7)
C54 0.040(10) 0.043(7) 0.105(15) 0.012(8) 0.025(10) 0.001(6)
C55 0.022(8) 0.057(8) 0.076(12) -0.019(8) 0.000(8) 0.012(6)
C56 0.029(8) 0.047(7) 0.074(11) 0.003(7) 0.017(8) 0.012(6)
C57 0.061(10) 0.037(6) 0.043(9) 0.003(5) 0.035(8) 0.015(6)
C58 0.031(8) 0.056(7) 0.030(7) -0.004(6) 0.006(6) 0.000(6)
C59 0.052(9) 0.071(7) 0.040(8) 0.002(8) 0.025(7) 0.012(8)
C60 0.053(10) 0.088(10) 0.036(9) -0.006(8) 0.015(8) 0.016(8)
C61 0.069(12) 0.069(9) 0.081(13) 0.023(9) 0.058(11) 0.020(8)
C62 0.065(10) 0.045(6) 0.057(10) 0.007(7) 0.041(8) 0.020(6)
B1 0.046(9) 0.043(6) 0.031(8) 0.010(7) 0.021(7) 0.013(7)
C101 0.058(9) 0.034(6) 0.046(9) -0.014(5) 0.027(7) -0.010(6)
C102 0.055(10) 0.045(7) 0.035(8) -0.010(6) 0.016(7) -0.023(6)
C103 0.085(14) 0.076(10) 0.044(10) -0.016(8) 0.030(10) -0.039(9)
C104 0.082(13) 0.068(9) 0.038(10) -0.002(7) 0.007(9) -0.023(9)
C105 0.085(14) 0.074(10) 0.083(14) -0.009(9) 0.044(12) 0.011(9)
C106 0.057(10) 0.053(7) 0.044(9) -0.014(7) 0.015(8) -0.016(7)
C107 0.082(6) 0.043(4) 0.062(6) -0.008(4) 0.056(5) -0.017(4)
C108 0.084(6) 0.042(4) 0.066(6) -0.009(4) 0.052(5) -0.011(4)
C109 0.086(6) 0.046(4) 0.070(6) -0.012(4) 0.051(5) -0.012(5)
C110 0.090(6) 0.052(4) 0.071(6) -0.020(4) 0.051(5) -0.019(5)
C111 0.088(6) 0.054(5) 0.072(6) -0.013(4) 0.050(5) -0.024(5)
C112 0.084(6) 0.048(4) 0.066(6) -0.011(4) 0.050(5) -0.022(5)
C113 0.099(7) 0.075(5) 0.055(6) -0.018(4) 0.050(5) -0.029(5)
C114 0.104(7) 0.088(6) 0.061(6) -0.019(5) 0.053(5) -0.039(5)
C115 0.109(7) 0.095(6) 0.068(6) -0.014(5) 0.051(6) -0.038(5)
C116 0.108(7) 0.097(6) 0.065(6) -0.015(5) 0.049(6) -0.033(5)
C117 0.101(7) 0.084(6) 0.058(6) -0.017(5) 0.050(5) -0.024(5)
C118 0.097(7) 0.074(5) 0.055(6) -0.016(4) 0.050(5) -0.024(5)
C119 0.044(9) 0.038(6) 0.038(8) -0.005(5) 0.018(7) -0.003(5)
C120 0.122(16) 0.046(7) 0.064(11) -0.012(8) 0.066(12) -0.013(9)
C121 0.065(11) 0.052(7) 0.031(8) 0.004(6) 0.003(8) -0.007(7)
C122 0.044(9) 0.075(9) 0.041(9) -0.006(7) 0.012(7) 0.003(7)
C123 0.086(14) 0.060(8) 0.054(11) 0.001(7) 0.040(10) -0.007(8)
C124 0.069(11) 0.044(7) 0.036(8) -0.005(6) 0.009(8) -0.018(7)
B2 0.063(12) 0.049(8) 0.038(9) -0.014(7) 0.033(9) -0.017(7)

loop_
_atom_type_symbol
_atom_type_description
_atom_type_scat_dispersion_real
_atom_type_scat_dispersion_imag
_atom_type_scat_source
C C 0.0033 0.0016 'International Tables Vol C Tables 4.2.6.8 and 6.1.1.4'
H H 0.0000 0.0000 'International Tables Vol C Tables 4.2.6.8 and 6.1.1.4'
B B 0.0013 0.0007 'International Tables Vol C Tables 4.2.6.8 and 6.1.1.4'
Fe Fe 0.3463 0.8444 'International Tables Vol C Tables 4.2.6.8 and 6.1.1.4'
N N 0.0061 0.0033 'International Tables Vol C Tables 4.2.6.8 and 6.1.1.4'
P P 0.1023 0.0942 'International Tables Vol C Tables 4.2.6.8 and 6.1.1.4'

loop_
_geom_angle_atom_site_label_1
_geom_angle_atom_site_label_2
_geom_angle_atom_site_label_3
_geom_angle
P1 Fe1 P2 70.87(11)
N2 Fe1 P1 90.4(3)
N2 Fe1 P2 89.6(3)
N2 Fe1 C1 150.2(4)
N2 Fe1 C2 123.3(4)
N2 Fe1 C3 89.2(4)
N2 Fe1 C4 85.2(4)
N2 Fe1 C5 118.4(4)
C1 Fe1 P1 115.5(3)
C1 Fe1 P2 111.9(3)
C1 Fe1 C2 40.5(4)
C2 Fe1 P1 102.1(3)
C2 Fe1 P2 146.8(3)
C3 Fe1 P1 121.8(4)
C3 Fe1 P2 167.3(4)
C3 Fe1 C1 65.2(4)
C3 Fe1 C2 37.7(4)
C3 Fe1 C4 40.8(4)
C4 Fe1 P1 161.9(3)
C4 Fe1 P2 126.5(3)
C4 Fe1 C1 65.6(4)
C4 Fe1 C2 66.5(4)
C5 Fe1 P1 150.9(3)
C5 Fe1 P2 103.2(3)
C5 Fe1 C1 38.7(4)
C5 Fe1 C2 66.8(5)
C5 Fe1 C3 66.5(4)
C5 Fe1 C4 39.3(4)
Fe1 P1 P2 54.97(10)
N1 P1 Fe1 94.9(4)
N1 P1 P2 40.5(4)
N1 P1 C15 110.4(5)
N1 P1 C21 110.4(5)
C15 P1 Fe1 111.5(4)
C15 P1 P2 127.3(4)
C15 P1 C21 103.9(5)
C21 P1 Fe1 125.3(4)
C21 P1 P2 125.8(4)
Fe1 P2 P1 54.15(10)
N1 P2 Fe1 94.8(3)
N1 P2 P1 41.2(3)
N1 P2 C27 111.0(5)
N1 P2 C33 108.1(5)
C27 P2 Fe1 113.0(4)
C27 P2 P1 128.9(4)
C33 P2 Fe1 125.5(4)
C33 P2 P1 123.8(4)
C33 P2 C27 103.9(5)
P2 N1 P1 98.3(5)
C11 N1 P1 130.1(9)
C11 N1 P2 128.8(8)
N3 N2 Fe1 173.4(8)
C2 C1 Fe1 69.9(6)
C5 C1 Fe1 68.1(6)
C5 C1 C2 107.5(9)
C5 C1 C6 126.4(11)
C6 C1 Fe1 142.2(8)
C6 C1 C2 123.3(10)
C1 C2 Fe1 69.6(6)
C3 C2 Fe1 69.0(6)
C3 C2 C1 106.1(10)
C3 C2 C7 128.8(11)
C7 C2 Fe1 129.2(9)
C7 C2 C1 124.9(10)
C2 C3 Fe1 73.3(6)
C2 C3 C4 111.0(10)
C2 C3 C8 124.8(12)
C4 C3 Fe1 70.7(6)
C4 C3 C8 124.1(11)
C8 C3 Fe1 125.3(8)
C3 C4 Fe1 68.5(6)
C5 C4 Fe1 68.7(6)
C5 C4 C3 104.9(10)
C5 C4 C9 127.6(11)
C9 C4 Fe1 127.3(8)
C9 C4 C3 127.6(10)
C1 C5 Fe1 73.2(7)
C1 C5 C4 110.4(10)
C1 C5 C10 124.6(10)
C4 C5 Fe1 72.0(6)
C4 C5 C10 123.5(11)
C10 C5 Fe1 132.6(8)
N1 C11 C12 108.4(9)
C13 C11 N1 110.6(9)
C13 C11 C12 111.4(10)
C13 C11 C14 109.1(10)
C14 C11 N1 110.2(9)
C14 C11 C12 107.0(11)
C16 C15 P1 118.1(7)
C16 C15 C20 117.6(9)
C20 C15 P1 122.5(9)
C15 C16 C17 120.2(10)
C18 C17 C16 120.7(11)
C17 C18 C19 120.1(10)
C20 C19 C18 120.2(10)
C19 C20 C15 120.7(11)
C22 C21 P1 121.7(8)
C22 C21 C26 119.9(10)
C26 C21 P1 118.4(9)
C21 C22 C23 118.2(12)
C24 C23 C22 122.4(15)
C25 C24 C23 118.4(13)
C24 C25 C26 120.9(12)
C21 C26 C25 119.9(13)
C28 C27 P2 123.7(9)
C32 C27 P2 116.6(8)
C32 C27 C28 119.4(10)
C27 C28 C29 119.3(13)
C30 C29 C28 121.1(11)
C29 C30 C31 121.5(12)
C30 C31 C32 117.4(13)
C27 C32 C31 121.3(11)
C34 C33 P2 123.1(7)
C38 C33 P2 119.3(8)
C38 C33 C34 117.6(9)
C35 C34 C33 119.6(10)
C34 C35 C36 119.6(12)
C37 C36 C35 120.3(11)
C36 C37 C38 120.4(10)
C37 C38 C33 122.3(10)
P3 Fe2 P4 71.27(11)
N5 Fe2 P3 92.1(4)
N5 Fe2 P4 92.4(3)
N5 Fe2 C63 149.6(5)
N5 Fe2 C64 119.6(5)
N5 Fe2 C65 85.8(5)
N5 Fe2 C66 86.5(5)
N5 Fe2 C67 119.6(5)
C63 Fe2 P3 111.5(4)
C63 Fe2 P4 112.8(3)
C64 Fe2 P3 101.7(4)
C64 Fe2 P4 147.8(3)
C64 Fe2 C63 39.0(5)
C64 Fe2 C66 64.4(6)
C64 Fe2 C67 66.0(6)
C65 Fe2 P3 123.4(4)
C65 Fe2 P4 165.2(4)
C65 Fe2 C63 65.4(5)
C65 Fe2 C64 38.3(5)
C65 Fe2 C66 39.0(6)
C65 Fe2 C67 65.8(5)
C66 Fe2 P3 162.5(5)
C66 Fe2 P4 126.2(5)
C66 Fe2 C63 65.1(5)
C66 Fe2 C67 38.2(5)
C67 Fe2 P3 148.2(4)
C67 Fe2 P4 102.9(4)
C67 Fe2 C63 40.5(5)
Fe2 P3 P4 54.46(10)
N4 P3 Fe2 96.1(3)
N4 P3 P4 41.7(3)
N4 P3 C77 109.7(6)
N4 P3 C83 107.8(5)
C77 P3 Fe2 111.3(4)
C77 P3 P4 122.0(5)
C83 P3 Fe2 125.3(5)
C83 P3 P4 128.9(4)
C83 P3 C77 105.6(6)
Fe2 P4 P3 54.27(10)
N4 P4 Fe2 95.7(3)
N4 P4 P3 41.4(3)
N4 P4 C89 111.4(5)
N4 P4 C95 108.9(5)
C89 P4 Fe2 110.4(3)
C89 P4 P3 122.6(4)
C95 P4 Fe2 126.4(5)
C95 P4 P3 130.6(4)
C95 P4 C89 103.8(5)
P3 N4 P4 96.9(5)
C73 N4 P3 129.7(7)
C73 N4 P4 131.2(7)
N6 N5 Fe2 179.6(12)
C64 C63 Fe2 69.0(8)
C64 C63 C67 105.2(11)
C64 C63 C68 129.4(14)
C67 C63 Fe2 68.4(7)
C67 C63 C68 123.0(13)
C68 C63 Fe2 139.9(9)
C63 C64 Fe2 72.0(8)
C63 C64 C69 121.6(12)
C65 C64 Fe2 69.6(9)
C65 C64 C63 109.8(13)
C65 C64 C69 127.8(11)
C69 C64 Fe2 133.2(11)
C64 C65 Fe2 72.1(8)
C64 C65 C66 108.2(12)
C64 C65 C70 125.0(13)
C66 C65 Fe2 71.6(8)
C66 C65 C70 126.0(12)
C70 C65 Fe2 129.9(12)
C65 C66 Fe2 69.4(8)
C65 C66 C71 127.3(14)
C67 C66 Fe2 71.1(7)
C67 C66 C65 109.9(12)
C67 C66 C71 122.8(16)
C71 C66 Fe2 126.0(12)
C63 C67 Fe2 71.1(7)
C63 C67 C72 125.2(13)
C66 C67 Fe2 70.7(8)
C66 C67 C63 106.7(12)
C66 C67 C72 127.9(15)
C72 C67 Fe2 127.3(10)
N4 C73 C74 110.5(8)
N4 C73 C75 107.9(9)
C75 C73 C74 108.4(13)
C76 C73 N4 113.1(11)
C76 C73 C74 109.2(10)
C76 C73 C75 107.5(9)
C78 C77 P3 115.1(12)
C82 C77 P3 125.1(10)
C82 C77 C78 118.3(12)
C79 C78 C77 120.4(15)
C80 C79 C78 119.0(14)
C79 C80 C81 123.1(14)
C82 C81 C80 115.5(15)
C77 C82 C81 123.3(13)
C84 C83 P3 119.4(9)
C88 C83 P3 121.7(11)
C88 C83 C84 118.9(12)
C85 C84 C83 121.6(13)
C84 C85 C86 120.4(16)
C87 C86 C85 118.5(14)
C86 C87 C88 121.6(14)
C83 C88 C87 118.9(15)
C90 C89 P4 123.6(9)
C90 C89 C94 119.2(13)
C94 C89 P4 115.6(11)
C89 C90 C91 120.1(12)
C92 C91 C90 119.8(14)
C93 C92 C91 121.4(15)
C92 C93 C94 122.7(14)
C89 C94 C93 116.3(16)
C96 C95 P4 119.7(9)
C96 C95 C100 116.5(11)
C100 C95 P4 123.7(10)
C95 C96 C97 123.3(15)
C96 C97 C98 118.7(16)
C99 C98 C97 119.1(13)
C98 C99 C100 123.0(14)
C95 C100 C99 119.3(13)
C40 C39 C44 112.4(11)
C40 C39 B1 125.2(11)
C44 C39 B1 122.1(11)
C39 C40 C41 124.3(13)
C42 C41 C40 117.8(14)
C43 C42 C41 120.2(13)
C42 C43 C44 118.7(14)
C39 C44 C43 126.6(13)
C46 C45 B1 120.6(11)
C50 C45 C46 114.6(12)
C50 C45 B1 124.7(10)
C47 C46 C45 122.7(12)
C46 C47 C48 123.4(12)
C47 C48 C49 112.7(13)
C50 C49 C48 123.7(12)
C49 C50 C45 122.7(11)
C52 C51 C56 113.8(10)
C52 C51 B1 124.7(10)
C56 C51 B1 121.5(10)
C51 C52 C53 124.2(12)
C52 C53 C54 120.4(13)
C55 C54 C53 115.9(12)
C54 C55 C56 123.0(14)
C55 C56 C51 122.5(13)
C58 C57 C62 115.2(12)
C58 C57 B1 122.1(10)
C62 C57 B1 122.7(12)
C57 C58 C59 124.0(12)
C58 C59 C60 120.6(14)
C61 C60 C59 115.8(14)
C62 C61 C60 122.4(13)
C61 C62 C57 122.0(14)
C39 B1 C45 110.1(10)
C39 B1 C51 111.7(9)
C39 B1 C57 109.1(9)
C45 B1 C57 109.5(9)
C51 B1 C45 108.5(10)
C51 B1 C57 107.9(9)
C102 C101 C106 112.8(12)
C102 C101 B2 122.5(11)
C106 C101 B2 124.4(11)
C103 C102 C101 124.7(13)
C102 C103 C104 121.9(14)
C103 C104 C105 118.1(15)
C106 C105 C104 119.7(15)
C105 C106 C101 122.5(13)
C108 C107 B2 123.3(15)
C112 C107 C108 114.1(13)
C112 C107 B2 122.0(13)
C109 C108 C107 124.2(16)
C110 C109 C108 117.1(14)
C111 C110 C109 121.3(14)
C110 C111 C112 117.1(17)
C107 C112 C111 126.0(15)
C114 C113 C118 113.5(13)
C114 C113 B2 125.9(12)
C118 C113 B2 120.3(12)
C113 C114 C115 122.6(15)
C114 C115 C116 119.1(15)
C117 C116 C115 120.4(16)
C116 C117 C118 118.1(15)
C117 C118 C113 124.9(13)
C120 C119 C124 111.5(13)
C120 C119 B2 120.0(11)
C124 C119 B2 128.4(11)
C119 C120 C121 126.3(13)
C122 C121 C120 117.8(13)
C121 C122 C123 120.2(14)
C124 C123 C122 118.2(13)
C123 C124 C119 125.8(13)
C101 B2 C107 102.2(11)
C113 B2 C101 111.3(11)
C113 B2 C107 110.0(10)
C119 B2 C101 112.1(9)
C119 B2 C107 110.8(11)
C119 B2 C113 110.2(13)

loop_
_geom_bond_atom_site_label_1
_geom_bond_atom_site_label_2
_geom_bond_distance
Fe1 P1 2.210(3)
Fe1 P2 2.233(3)
Fe1 N2 1.833(9)
Fe1 C1 2.166(10)
Fe1 C2 2.171(11)
Fe1 C3 2.115(10)
Fe1 C4 2.144(11)
Fe1 C5 2.100(11)
P1 P2 2.576(4)
P1 N1 1.715(9)
P1 C15 1.820(11)
P1 C21 1.847(11)
P2 N1 1.691(12)
P2 C27 1.839(11)
P2 C33 1.820(11)
N1 C11 1.542(14)
N2 N3 1.121(10)
C1 C2 1.500(16)
C1 C5 1.415(16)
C1 C6 1.486(14)
C2 C3 1.385(16)
C2 C7 1.492(18)
C3 C4 1.485(17)
C3 C8 1.556(16)
C4 C5 1.429(15)
C4 C9 1.480(18)
C5 C10 1.518(17)
C11 C12 1.571(18)
C11 C13 1.504(15)
C11 C14 1.536(14)
C15 C16 1.389(15)
C15 C20 1.417(13)
C16 C17 1.411(14)
C17 C18 1.357(15)
C18 C19 1.380(16)
C19 C20 1.383(15)
C21 C22 1.381(17)
C21 C26 1.385(14)
C22 C23 1.395(17)
C23 C24 1.387(18)
C24 C25 1.34(2)
C25 C26 1.409(16)
C27 C28 1.377(14)
C27 C32 1.361(17)
C28 C29 1.405(17)
C29 C30 1.35(2)
C30 C31 1.358(17)
C31 C32 1.446(16)
C33 C34 1.420(15)
C33 C38 1.378(13)
C34 C35 1.401(15)
C35 C36 1.385(16)
C36 C37 1.361(17)
C37 C38 1.363(14)
Fe2 P3 2.216(4)
Fe2 P4 2.221(3)
Fe2 N5 1.782(12)
Fe2 C63 2.166(13)
Fe2 C64 2.125(16)
Fe2 C65 2.094(13)
Fe2 C66 2.123(14)
Fe2 C67 2.128(13)
P3 P4 2.585(4)
P3 N4 1.723(9)
P3 C77 1.831(13)
P3 C83 1.835(12)
P4 N4 1.732(9)
P4 C89 1.835(13)
P4 C95 1.799(12)
N4 C73 1.511(14)
N5 N6 1.178(14)
C63 C64 1.432(17)
C63 C67 1.485(19)
C63 C68 1.497(18)
C64 C65 1.383(18)
C64 C69 1.473(18)
C65 C66 1.41(2)
C65 C70 1.489(17)
C66 C67 1.392(18)
C66 C71 1.49(2)
C67 C72 1.54(2)
C73 C74 1.539(19)
C73 C75 1.525(17)
C73 C76 1.475(18)
C77 C78 1.428(18)
C77 C82 1.38(2)
C78 C79 1.388(18)
C79 C80 1.37(2)
C80 C81 1.44(2)
C81 C82 1.394(18)
C83 C84 1.395(17)
C83 C88 1.390(17)
C84 C85 1.368(19)
C85 C86 1.39(2)
C86 C87 1.39(2)
C87 C88 1.399(19)
C89 C90 1.371(18)
C89 C94 1.415(17)
C90 C91 1.397(18)
C91 C92 1.366(19)
C92 C93 1.27(2)
C93 C94 1.44(2)
C95 C96 1.377(19)
C95 C100 1.388(15)
C96 C97 1.379(17)
C97 C98 1.40(2)
C98 C99 1.30(2)
C99 C100 1.421(16)
C39 C40 1.365(17)
C39 C44 1.376(17)
C39 B1 1.600(16)
C40 C41 1.437(16)
C41 C42 1.39(2)
C42 C43 1.33(2)
C43 C44 1.398(18)
C45 C46 1.421(15)
C45 C50 1.398(17)
C45 B1 1.66(2)
C46 C47 1.389(17)
C47 C48 1.399(17)
C48 C49 1.457(18)
C49 C50 1.362(17)
C51 C52 1.384(16)
C51 C56 1.410(17)
C51 B1 1.662(17)
C52 C53 1.384(15)
C53 C54 1.42(2)
C54 C55 1.35(2)
C55 C56 1.389(16)
C57 C58 1.387(18)
C57 C62 1.427(16)
C57 B1 1.682(18)
C58 C59 1.386(17)
C59 C60 1.428(19)
C60 C61 1.41(2)
C61 C62 1.38(2)
C101 C102 1.403(17)
C101 C106 1.419(18)
C101 B2 1.67(2)
C102 C103 1.323(19)
C103 C104 1.35(2)
C104 C105 1.40(2)
C105 C106 1.383(19)
C107 C108 1.407(18)
C107 C112 1.33(2)
C107 B2 1.697(19)
C108 C109 1.402(18)
C109 C110 1.39(2)
C110 C111 1.37(2)
C111 C112 1.411(19)
C113 C114 1.374(18)
C113 C118 1.405(19)
C113 B2 1.625(18)
C114 C115 1.38(2)
C115 C116 1.37(2)
C116 C117 1.341(19)
C117 C118 1.366(19)
C119 C120 1.391(19)
C119 C124 1.445(16)
C119 B2 1.60(2)
C120 C121 1.44(2)
C121 C122 1.386(18)
C122 C123 1.419(19)
C123 C124 1.39(2)

loop_
_platon_squeeze_void_nr
_platon_squeeze_void_average_x
_platon_squeeze_void_average_y
_platon_squeeze_void_average_z
_platon_squeeze_void_volume
_platon_squeeze_void_count_electrons
_platon_squeeze_void_content
1 0.500 0.654 0.500 1384 191 ' '
